data_7035663
loop_
_publ_author_name
'Atzori, Matteo'
'Artizzu, Flavia'
'Marchi\`o, Luciano'
'Loche, Danilo'
'Caneschi, Andrea'
'Serpe, Angela'
'Deplano, Paola'
'Avarvari, Narcis'
'Mercuri, Maria Laura'

_publ_section_title
;
 Switching-on luminescence in anilate-based molecular materials.
;
_journal_issue 36
_journal_name_full 'Dalton transactions (Cambridge, England : 2003)'
_journal_page_first 15786
_journal_page_last 15802
_journal_paper_doi 10.1039/c5dt02241j
_journal_volume 44
_journal_year 2015
_chemical_formula_moiety 'C69 H108 Cl3 Cr N6 O12'
_chemical_formula_sum 'C69 H108 Cl3 Cr N6 O12'
_chemical_formula_weight 1371.96
_chemical_name_systematic
;
 ?
;
_space_group_IT_number 14
_symmetry_cell_setting monoclinic
_symmetry_space_group_name_Hall '-P 2yab'
_symmetry_space_group_name_H-M 'P 1 21/a 1'
_atom_sites_solution_hydrogens geom
_atom_sites_solution_primary direct
_atom_sites_solution_secondary difmap
_audit_creation_method SHELXL-97
_audit_update_record
;
2015-03-09 deposited with the CCDC.
2015-07-06 downloaded from the CCDC.
;
_cell_angle_alpha 90.00
_cell_angle_beta 108.729(10)
_cell_angle_gamma 90.00
_cell_formula_units_Z 4
_cell_length_a 20.2190(18)
_cell_length_b 13.162(3)
_cell_length_c 29.914(5)
_cell_measurement_reflns_used 13847
_cell_measurement_temperature 150(2)
_cell_measurement_theta_max 24.10
_cell_measurement_theta_min 1.88
_cell_volume 7539(2)
_computing_cell_refinement 'Dirax/lsq (Duisenberg & Schreurs, 1989-2000)'
_computing_data_collection KappaCCD
_computing_data_reduction 'Denzo and Scalepak'
_computing_structure_refinement 'SHELXL-97 (Sheldrick, 1997)'
_computing_structure_solution 'SHELXL-97 (Sheldrick, 1997)'
_diffrn_ambient_temperature 150(2)
_diffrn_measured_fraction_theta_full 0.988
_diffrn_measured_fraction_theta_max 0.988
_diffrn_measurement_device_type 'Nonius Kappa CCD'
_diffrn_measurement_method 'phi and omega scans'
_diffrn_radiation_monochromator graphite
_diffrn_radiation_source 'fine-focus sealed tube'
_diffrn_radiation_type MoK\a
_diffrn_radiation_wavelength 0.71073
_diffrn_reflns_av_R_equivalents 0.0824
_diffrn_reflns_av_sigmaI/netI 0.0525
_diffrn_reflns_limit_h_max 23
_diffrn_reflns_limit_h_min -23
_diffrn_reflns_limit_k_max 15
_diffrn_reflns_limit_k_min -15
_diffrn_reflns_limit_l_max 34
_diffrn_reflns_limit_l_min -34
_diffrn_reflns_number 135474
_diffrn_reflns_theta_full 24.10
_diffrn_reflns_theta_max 24.10
_diffrn_reflns_theta_min 1.88
_exptl_absorpt_coefficient_mu 0.317
_exptl_absorpt_correction_T_max 0.7450
_exptl_absorpt_correction_T_min 0.6812
_exptl_absorpt_correction_type multi-scan
_exptl_absorpt_process_details sadabs
_exptl_crystal_colour 'dark red'
_exptl_crystal_density_diffrn 1.209
_exptl_crystal_density_meas ?
_exptl_crystal_density_method 'not measured'
_exptl_crystal_description prism
_exptl_crystal_F_000 2940
_exptl_crystal_size_max 0.60
_exptl_crystal_size_mid 0.12
_exptl_crystal_size_min 0.07
_refine_diff_density_max 1.488
_refine_diff_density_min -0.553
_refine_diff_density_rms 0.083
_refine_ls_extinction_method none
_refine_ls_goodness_of_fit_ref 1.076
_refine_ls_hydrogen_treatment mixed
_refine_ls_matrix_type full
_refine_ls_number_parameters 966
_refine_ls_number_reflns 11835
_refine_ls_number_restraints 0
_refine_ls_restrained_S_all 1.076
_refine_ls_R_factor_all 0.1342
_refine_ls_R_factor_gt 0.0901
_refine_ls_shift/su_max 0.031
_refine_ls_shift/su_mean 0.000
_refine_ls_structure_factor_coef Fsqd
_refine_ls_weighting_details 'calc w=1/[\s^2^(Fo^2^)+(0.0687P)^2^+37.4874P] where P=(Fo^2^+2Fc^2^)/3'
_refine_ls_weighting_scheme calc
_refine_ls_wR_factor_gt 0.2062
_refine_ls_wR_factor_ref 0.2278
_reflns_number_gt 8589
_reflns_number_total 11835
_reflns_threshold_expression >2sigma(I)
_cod_data_source_file c5dt02241j2.cif
_cod_data_source_block Compound
_cod_depositor_comments
;
The following automatic conversions were performed:

'_exptl_crystal_density_meas' value 'not measured' was changed to '?'
- the value is perceived as not measured.

Automatic conversion script
Id: cif_fix_values 3271 2015-04-21 07:52:19Z andrius 

 Adding full bibliography for 7035661--7035665.cif.
;
_cod_original_sg_symbol_H-M 'P 21/a'
_cod_database_code 7035663

loop_
_symmetry_equiv_pos_as_xyz
'x, y, z'
'-x+1/2, y+1/2, -z'
'-x, -y, -z'
'x-1/2, -y-1/2, z'

loop_
_atom_site_label
_atom_site_type_symbol
_atom_site_fract_x
_atom_site_fract_y
_atom_site_fract_z
_atom_site_U_iso_or_equiv
_atom_site_adp_type
_atom_site_occupancy
_atom_site_symmetry_multiplicity
_atom_site_calc_flag
_atom_site_refinement_flags
_atom_site_disorder_assembly
_atom_site_disorder_group
Cl31 Cl 0.0039(6) 0.9706(8) 0.1657(3) 0.043(2) Uani 0.502(12) 1 d P A 1
C71 C 0.2260(7) 1.1722(11) 0.3282(5) 0.017(4) Uiso 0.502(12) 1 d P A 1
N71 N 0.2738(10) 1.2176(14) 0.3599(6) 0.057(5) Uani 0.502(12) 1 d P A 1
Cl32 Cl 0.1981(4) 0.5528(5) 0.1490(2) 0.0371(16) Uani 0.502(12) 1 d P A 1
C72 C 0.3240(8) 0.9587(16) 0.1364(5) 0.036(4) Uiso 0.502(12) 1 d P A 1
N72 N 0.3547(8) 1.0440(11) 0.1335(6) 0.050(4) Uani 0.502(12) 1 d P A 1
Cl33 Cl 0.1542(3) 0.6776(4) 0.38109(16) 0.0366(15) Uani 0.502(12) 1 d P A 1
C73 C 0.4493(10) 0.7477(13) 0.3826(6) 0.037(5) Uiso 0.502(12) 1 d P A 1
N73 N 0.5081(10) 0.7663(17) 0.3820(6) 0.078(7) Uani 0.502(12) 1 d P A 1
Cl61 Cl 0.2539(3) 1.1855(4) 0.3441(2) 0.0486(18) Uani 0.498(12) 1 d P A 2
C81 C 0.0194(18) 0.995(3) 0.1815(12) 0.052(10) Uani 0.498(12) 1 d P A 2
N81 N -0.0249(10) 0.9628(19) 0.1516(9) 0.054(6) Uani 0.498(12) 1 d P A 2
Cl62 Cl 0.3317(3) 1.0143(5) 0.14136(16) 0.0491(18) Uani 0.498(12) 1 d P A 2
C82 C 0.2140(9) 0.5906(16) 0.1442(5) 0.034(5) Uiso 0.498(12) 1 d P A 2
N82 N 0.1881(13) 0.5140(16) 0.1420(8) 0.044(6) Uani 0.498(12) 1 d P A 2
Cl63 Cl 0.4731(3) 0.7745(4) 0.38188(15) 0.0476(17) Uani 0.498(12) 1 d P A 2
C83 C 0.1798(10) 0.6726(15) 0.3839(7) 0.028(6) Uiso 0.498(12) 1 d P A 2
N83 N 0.1275(11) 0.6576(18) 0.3850(7) 0.066(7) Uani 0.498(12) 1 d P A 2
C12A C 0.4331(7) 1.1409(10) 0.2951(5) 0.062(4) Uani 0.586(16) 1 d P B 1
H12A H 0.4008 1.1775 0.3067 0.093 Uiso 0.586(16) 1 calc PR B 1
H12B H 0.4189 1.1465 0.2614 0.093 Uiso 0.586(16) 1 calc PR B 1
H12C H 0.4790 1.1689 0.3086 0.093 Uiso 0.586(16) 1 calc PR B 1
C12E C 0.4273(13) 1.068(2) 0.3492(8) 0.122(13) Uani 0.414(16) 1 d P B 2
H12D H 0.4726 1.0826 0.3713 0.183 Uiso 0.414(16) 1 calc PR B 2
H12E H 0.4072 1.0112 0.3603 0.183 Uiso 0.414(16) 1 calc PR B 2
H12F H 0.3977 1.1263 0.3462 0.183 Uiso 0.414(16) 1 calc PR B 2
C1C C 0.2602(7) 0.3803(15) 0.4514(4) 0.043(4) Uani 0.60(2) 1 d P C 1
H1C1 H 0.2592 0.4538 0.4534 0.052 Uiso 0.60(2) 1 calc PR C 1
H1C2 H 0.2554 0.3637 0.4189 0.052 Uiso 0.60(2) 1 calc PR C 1
C2C C 0.1966(6) 0.3416(11) 0.4605(5) 0.055(5) Uani 0.60(2) 1 d P C 1
H2C1 H 0.1924 0.3736 0.4887 0.066 Uiso 0.60(2) 1 calc PR C 1
H2C2 H 0.2008 0.2689 0.4659 0.066 Uiso 0.60(2) 1 calc PR C 1
C1D C 0.2580(10) 0.313(2) 0.4584(7) 0.050(6) Uani 0.40(2) 1 d P C 2
H1D1 H 0.2419 0.2772 0.4814 0.060 Uiso 0.40(2) 1 calc PR C 2
H1D2 H 0.2560 0.2657 0.4330 0.060 Uiso 0.40(2) 1 calc PR C 2
C2D C 0.2092(11) 0.4031(19) 0.4384(7) 0.056(7) Uani 0.40(2) 1 d P C 2
H2D1 H 0.2221 0.4352 0.4132 0.067 Uiso 0.40(2) 1 calc PR C 2
H2D2 H 0.2135 0.4531 0.4630 0.067 Uiso 0.40(2) 1 calc PR C 2
C5C C 0.3332(8) 0.2313(11) 0.4762(5) 0.036(4) Uani 0.49(2) 1 d P C 1
H5C1 H 0.3176 0.2141 0.4429 0.043 Uiso 0.49(2) 1 calc PR C 1
H5C2 H 0.3008 0.2013 0.4902 0.043 Uiso 0.49(2) 1 calc PR C 1
C6C C 0.4089(7) 0.1850(12) 0.5006(5) 0.043(5) Uani 0.49(2) 1 d P C 1
H6C1 H 0.4417 0.2142 0.4866 0.052 Uiso 0.49(2) 1 calc PR C 1
H6C2 H 0.4247 0.2012 0.5340 0.052 Uiso 0.49(2) 1 calc PR C 1
C5D C 0.3758(16) 0.2437(15) 0.4966(7) 0.074(7) Uani 0.51(2) 1 d P C 2
H5D1 H 0.4242 0.2634 0.5112 0.089 Uiso 0.51(2) 1 calc PR C 2
H5D2 H 0.3607 0.2138 0.5213 0.089 Uiso 0.51(2) 1 calc PR C 2
C6D C 0.3758(13) 0.1612(14) 0.4634(7) 0.093(8) Uani 0.51(2) 1 d P C 2
H6D1 H 0.4043 0.1793 0.4440 0.111 Uiso 0.51(2) 1 calc PR C 2
H6D2 H 0.3287 0.1473 0.4430 0.111 Uiso 0.51(2) 1 calc PR C 2
C9C C 0.3356(6) 0.3680(11) 0.5360(4) 0.036(4) Uiso 0.541(19) 1 d P C 1
H9C1 H 0.3007 0.3254 0.5426 0.043 Uiso 0.541(19) 1 calc PR C 1
H9C2 H 0.3808 0.3460 0.5567 0.043 Uiso 0.541(19) 1 calc PR C 1
C10C C 0.3239(8) 0.4770(14) 0.5493(5) 0.052(4) Uani 0.541(19) 1 d P C 1
H10A H 0.3594 0.5214 0.5444 0.063 Uiso 0.541(19) 1 calc PR C 1
H10B H 0.2785 0.5010 0.5297 0.063 Uiso 0.541(19) 1 calc PR C 1
C9D C 0.3489(9) 0.4251(11) 0.5159(5) 0.053(5) Uani 0.459(19) 1 d P C 2
H9D1 H 0.3334 0.4895 0.5003 0.063 Uiso 0.459(19) 1 calc PR C 2
H9D2 H 0.3991 0.4287 0.5308 0.063 Uiso 0.459(19) 1 calc PR C 2
C10D C 0.3153(11) 0.409(2) 0.5527(6) 0.062(6) Uani 0.459(19) 1 d P C 2
H10C H 0.3270 0.3403 0.5643 0.074 Uiso 0.459(19) 1 calc PR C 2
H10D H 0.2653 0.4097 0.5365 0.074 Uiso 0.459(19) 1 calc PR C 2
C13C C 0.3884(6) 0.4054(9) 0.4742(4) 0.049(4) Uani 0.604(17) 1 d P C 1
H13A H 0.4329 0.3838 0.4961 0.059 Uiso 0.604(17) 1 calc PR C 1
H13B H 0.3818 0.4765 0.4802 0.059 Uiso 0.604(17) 1 calc PR C 1
C14C C 0.3893(9) 0.3930(11) 0.4244(5) 0.059(4) Uiso 0.604(17) 1 d P C 1
H14A H 0.3468 0.4225 0.4032 0.071 Uiso 0.604(17) 1 calc PR C 1
H14B H 0.3883 0.3210 0.4174 0.071 Uiso 0.604(17) 1 calc PR C 1
C13D C 0.3552(8) 0.3861(13) 0.4364(5) 0.038(5) Uani 0.396(17) 1 d P C 2
H13C H 0.3443 0.3332 0.4126 0.046 Uiso 0.396(17) 1 calc PR C 2
H13D H 0.3267 0.4447 0.4229 0.046 Uiso 0.396(17) 1 calc PR C 2
C14D C 0.4327(9) 0.4155(15) 0.4478(7) 0.055(6) Uani 0.396(17) 1 d P C 2
H14C H 0.4425 0.4716 0.4700 0.066 Uiso 0.396(17) 1 calc PR C 2
H14D H 0.4610 0.3584 0.4635 0.066 Uiso 0.396(17) 1 calc PR C 2
C15C C 0.4527(5) 0.4412(8) 0.4129(4) 0.089(3) Uani 1 1 d . . .
H15A H 0.4498 0.5147 0.4129 0.106 Uiso 1 1 calc R C 1
H15B H 0.4963 0.4204 0.4361 0.106 Uiso 1 1 calc R C 1
C7C C 0.4061(5) 0.0692(6) 0.4939(3) 0.084(3) Uani 1 1 d . . .
H7C1 H 0.4511 0.0448 0.5141 0.101 Uiso 1 1 calc R C 1
H7C2 H 0.3722 0.0457 0.5083 0.101 Uiso 1 1 calc R C 1
C8C C 0.3911(6) 0.0084(11) 0.4488(4) 0.135(5) Uani 1 1 d . C .
H8C1 H 0.3494 0.0336 0.4259 0.202 Uiso 1 1 calc R . .
H8C2 H 0.3849 -0.0618 0.4552 0.202 Uiso 1 1 calc R . .
H8C3 H 0.4296 0.0149 0.4368 0.202 Uiso 1 1 calc R . .
C16C C 0.4479(6) 0.4038(12) 0.3666(3) 0.150(6) Uani 1 1 d . C .
H16A H 0.4897 0.3670 0.3683 0.226 Uiso 1 1 calc R . .
H16B H 0.4427 0.4600 0.3453 0.226 Uiso 1 1 calc R . .
H16C H 0.4083 0.3595 0.3553 0.226 Uiso 1 1 calc R . .
Cr Cr 0.24100(4) 0.84895(6) 0.26111(3) 0.0236(2) Uani 1 1 d . . .
O21 O 0.14685(18) 0.8962(3) 0.22434(12) 0.0287(8) Uani 1 1 d . A .
O23 O 0.20657(18) 0.7767(3) 0.30725(12) 0.0281(8) Uani 1 1 d . . .
O22 O 0.23079(18) 0.7297(3) 0.21920(11) 0.0286(8) Uani 1 1 d . . .
O11 O 0.24332(18) 0.9794(3) 0.29348(12) 0.0296(9) Uani 1 1 d . . .
O13 O 0.33223(18) 0.8078(3) 0.30598(12) 0.0288(8) Uani 1 1 d . . .
O12 O 0.28183(18) 0.9086(3) 0.21532(12) 0.0294(8) Uani 1 1 d . A .
N1A N 0.5220(2) 0.8765(3) 0.23480(15) 0.0286(10) Uani 1 1 d . . .
O43 O 0.2929(3) 0.6411(3) 0.46086(14) 0.0540(12) Uani 1 1 d . . .
O51 O 0.0986(3) 1.2615(3) 0.29065(19) 0.0616(13) Uani 1 1 d . . .
O41 O -0.0024(2) 1.1758(4) 0.21720(18) 0.0638(14) Uani 1 1 d . A .
C33 C 0.2444(3) 0.7026(4) 0.38360(18) 0.0330(13) Uani 1 1 d . . .
C61 C 0.1773(3) 1.1272(4) 0.29398(19) 0.0338(14) Uani 1 1 d . . .
O52 O 0.3097(3) 0.8323(5) 0.06899(15) 0.0749(17) Uani 1 1 d . A .
C63 C 0.3850(3) 0.7427(4) 0.38297(19) 0.0349(14) Uani 1 1 d . . .
C21 C 0.1307(3) 0.9847(4) 0.23638(18) 0.0289(13) Uani 1 1 d . . .
O53 O 0.4244(2) 0.6758(4) 0.46026(15) 0.0611(14) Uani 1 1 d . . .
C13 C 0.3282(3) 0.7683(4) 0.34471(17) 0.0262(12) Uani 1 1 d . A .
C22 C 0.2465(3) 0.7472(4) 0.18160(18) 0.0296(13) Uani 1 1 d . A .
C31 C 0.0684(3) 1.0344(5) 0.2162(2) 0.0351(14) Uani 1 1 d . A .
C13A C 0.5173(3) 0.7728(4) 0.25635(19) 0.0279(12) Uani 1 1 d . . .
H13E H 0.5500 0.7276 0.2487 0.033 Uiso 1 1 calc R . .
H13F H 0.5327 0.7803 0.2904 0.033 Uiso 1 1 calc R . .
C2A C 0.5412(3) 0.8030(5) 0.16011(19) 0.0357(14) Uani 1 1 d . . .
H2A1 H 0.5878 0.8309 0.1669 0.043 Uiso 1 1 calc R . .
H2A2 H 0.5454 0.7358 0.1741 0.043 Uiso 1 1 calc R . .
C14A C 0.4462(3) 0.7215(4) 0.2413(2) 0.0334(13) Uani 1 1 d . . .
H14E H 0.4126 0.7653 0.2488 0.040 Uiso 1 1 calc R . .
H14F H 0.4306 0.7107 0.2075 0.040 Uiso 1 1 calc R . .
O42 O 0.2508(3) 0.6481(5) 0.07026(17) 0.0791(17) Uani 1 1 d . . .
C15A C 0.4498(3) 0.6206(4) 0.2663(2) 0.0373(14) Uani 1 1 d . . .
H15C H 0.4863 0.5794 0.2609 0.045 Uiso 1 1 calc R . .
H15D H 0.4624 0.6325 0.3000 0.045 Uiso 1 1 calc R . .
C23 C 0.2553(3) 0.7492(4) 0.34496(17) 0.0263(12) Uani 1 1 d . A .
C32 C 0.2386(3) 0.6793(5) 0.14500(18) 0.0337(14) Uani 1 1 d . . .
C41 C 0.0530(3) 1.1308(5) 0.2334(2) 0.0423(15) Uani 1 1 d . . .
C43 C 0.3009(3) 0.6780(4) 0.42509(19) 0.0386(15) Uani 1 1 d . A .
C12 C 0.2771(3) 0.8506(4) 0.17982(17) 0.0284(12) Uani 1 1 d . . .
C1A C 0.4986(3) 0.8705(4) 0.18157(18) 0.0324(13) Uani 1 1 d . . .
H1A1 H 0.4988 0.9387 0.1693 0.039 Uiso 1 1 calc R . .
H1A2 H 0.4507 0.8467 0.1707 0.039 Uiso 1 1 calc R . .
C51 C 0.1105(3) 1.1798(4) 0.2748(2) 0.0390(15) Uani 1 1 d . A .
C11 C 0.1873(3) 1.0333(4) 0.27727(18) 0.0265(12) Uani 1 1 d . A .
C5A C 0.5982(3) 0.9099(4) 0.25465(19) 0.0314(13) Uani 1 1 d . . .
H5A1 H 0.6118 0.9095 0.2888 0.038 Uiso 1 1 calc R . .
H5A2 H 0.6269 0.8602 0.2455 0.038 Uiso 1 1 calc R . .
C7A C 0.6924(3) 1.0350(5) 0.2581(2) 0.0519(17) Uani 1 1 d . . .
H7A1 H 0.7168 0.9820 0.2472 0.062 Uiso 1 1 calc R . .
H7A2 H 0.7018 1.0989 0.2452 0.062 Uiso 1 1 calc R . .
C52 C 0.2913(3) 0.8099(6) 0.10290(19) 0.0491(19) Uani 1 1 d . . .
C62 C 0.2970(3) 0.8788(5) 0.14127(18) 0.0347(14) Uani 1 1 d . A .
C53 C 0.3759(3) 0.6991(5) 0.42492(19) 0.0390(15) Uani 1 1 d . A .
C6A C 0.6138(3) 1.0139(5) 0.2388(2) 0.0376(14) Uani 1 1 d . . .
H6A1 H 0.5887 1.0653 0.2501 0.045 Uiso 1 1 calc R . .
H6A2 H 0.5982 1.0168 0.2046 0.045 Uiso 1 1 calc R . .
C8A C 0.7221(3) 1.0404(5) 0.3120(2) 0.0501(17) Uani 1 1 d . . .
H8A1 H 0.6965 1.0899 0.3235 0.075 Uiso 1 1 calc R . .
H8A2 H 0.7704 1.0596 0.3213 0.075 Uiso 1 1 calc R . .
H8A3 H 0.7179 0.9751 0.3252 0.075 Uiso 1 1 calc R . .
C4A C 0.5483(4) 0.7340(6) 0.0829(2) 0.064(2) Uani 1 1 d . . .
H4A1 H 0.5926 0.7661 0.0875 0.096 Uiso 1 1 calc R . .
H4A2 H 0.5229 0.7304 0.0498 0.096 Uiso 1 1 calc R . .
H4A3 H 0.5556 0.6666 0.0959 0.096 Uiso 1 1 calc R . .
C16A C 0.3814(3) 0.5626(5) 0.2498(3) 0.0564(19) Uani 1 1 d . . .
H16D H 0.3453 0.6023 0.2557 0.085 Uiso 1 1 calc R . .
H16E H 0.3864 0.4994 0.2666 0.085 Uiso 1 1 calc R . .
H16F H 0.3692 0.5493 0.2166 0.085 Uiso 1 1 calc R . .
C9A C 0.4733(3) 0.9531(4) 0.2472(2) 0.0371(14) Uani 1 1 d . . .
H9A1 H 0.4760 1.0170 0.2317 0.045 Uiso 1 1 calc R . .
H9A2 H 0.4257 0.9285 0.2343 0.045 Uiso 1 1 calc R . .
C10A C 0.4883(4) 0.9737(6) 0.2996(3) 0.0578(19) Uani 1 1 d . B .
H10E H 0.5343 1.0037 0.3126 0.069 Uiso 1 1 calc R . .
H10F H 0.4878 0.9102 0.3159 0.069 Uiso 1 1 calc R . .
C42 C 0.2586(3) 0.7051(6) 0.1041(2) 0.0480(17) Uani 1 1 d . A .
C11A C 0.4336(4) 1.0456(7) 0.3070(4) 0.087(3) Uani 1 1 d . . .
H11A H 0.3881 1.0177 0.2898 0.104 Uiso 1 1 calc R B 1
H11B H 0.4380 1.0434 0.3402 0.104 Uiso 1 1 calc R B 1
C3A C 0.5071(4) 0.7950(6) 0.1075(2) 0.0583(19) Uani 1 1 d . . .
H3A1 H 0.4615 0.7642 0.1011 0.070 Uiso 1 1 calc R . .
H3A2 H 0.5002 0.8630 0.0942 0.070 Uiso 1 1 calc R . .
N1B N 0.3272(2) 0.3421(3) 0.07333(14) 0.0251(10) Uani 1 1 d . . .
C5B C 0.3503(3) 0.4396(4) 0.05592(18) 0.0292(12) Uani 1 1 d . . .
H5B1 H 0.3175 0.4928 0.0567 0.035 Uiso 1 1 calc R . .
H5B2 H 0.3954 0.4587 0.0779 0.035 Uiso 1 1 calc R . .
C13B C 0.3277(3) 0.3627(4) 0.12408(17) 0.0262(12) Uani 1 1 d . . .
H13G H 0.3758 0.3691 0.1442 0.031 Uiso 1 1 calc R . .
H13H H 0.3050 0.4275 0.1245 0.031 Uiso 1 1 calc R . .
C1B C 0.2550(3) 0.3111(4) 0.04201(17) 0.0269(12) Uani 1 1 d . . .
H1B1 H 0.2577 0.2925 0.0113 0.032 Uiso 1 1 calc R . .
H1B2 H 0.2408 0.2511 0.0554 0.032 Uiso 1 1 calc R . .
C15B C 0.3075(3) 0.2992(5) 0.19742(19) 0.0375(14) Uani 1 1 d . . .
H15E H 0.2932 0.3671 0.2029 0.045 Uiso 1 1 calc R . .
H15F H 0.3574 0.2934 0.2134 0.045 Uiso 1 1 calc R . .
C3B C 0.1265(3) 0.3458(5) 0.01622(19) 0.0364(14) Uani 1 1 d . . .
H3B1 H 0.1221 0.3088 -0.0126 0.044 Uiso 1 1 calc R . .
H3B2 H 0.1194 0.2983 0.0391 0.044 Uiso 1 1 calc R . .
C9B C 0.3763(3) 0.2539(4) 0.07265(19) 0.0309(13) Uani 1 1 d . . .
H9B1 H 0.3597 0.1936 0.0844 0.037 Uiso 1 1 calc R . .
H9B2 H 0.3732 0.2408 0.0401 0.037 Uiso 1 1 calc R . .
C2B C 0.1992(3) 0.3917(4) 0.03529(19) 0.0336(13) Uani 1 1 d . . .
H2B1 H 0.2049 0.4429 0.0135 0.040 Uiso 1 1 calc R . .
H2B2 H 0.2046 0.4246 0.0653 0.040 Uiso 1 1 calc R . .
C6B C 0.3563(3) 0.4361(4) 0.0068(2) 0.0354(14) Uani 1 1 d . . .
H6B1 H 0.3122 0.4144 -0.0156 0.042 Uiso 1 1 calc R . .
H6B2 H 0.3919 0.3874 0.0060 0.042 Uiso 1 1 calc R . .
C10B C 0.4522(3) 0.2697(5) 0.1010(2) 0.0443(16) Uani 1 1 d . . .
H10G H 0.4701 0.3275 0.0884 0.053 Uiso 1 1 calc R . .
H10H H 0.4559 0.2851 0.1334 0.053 Uiso 1 1 calc R . .
C14B C 0.2923(3) 0.2831(4) 0.1451(2) 0.0368(14) Uani 1 1 d . . .
H14G H 0.2423 0.2858 0.1293 0.044 Uiso 1 1 calc R . .
H14H H 0.3085 0.2162 0.1397 0.044 Uiso 1 1 calc R . .
C16B C 0.2692(4) 0.2216(5) 0.2178(2) 0.0549(18) Uani 1 1 d . . .
H16G H 0.2198 0.2312 0.2041 0.082 Uiso 1 1 calc R . .
H16H H 0.2824 0.2303 0.2514 0.082 Uiso 1 1 calc R . .
H16I H 0.2814 0.1543 0.2109 0.082 Uiso 1 1 calc R . .
C11B C 0.4963(4) 0.1775(6) 0.1002(3) 0.060(2) Uani 1 1 d . . .
H11C H 0.4942 0.1637 0.0679 0.072 Uiso 1 1 calc R . .
H11D H 0.4773 0.1190 0.1116 0.072 Uiso 1 1 calc R . .
C4B C 0.0713(3) 0.4288(6) 0.0063(2) 0.0517(18) Uani 1 1 d . . .
H4B1 H 0.0740 0.4627 0.0352 0.078 Uiso 1 1 calc R . .
H4B2 H 0.0259 0.3991 -0.0071 0.078 Uiso 1 1 calc R . .
H4B3 H 0.0793 0.4770 -0.0155 0.078 Uiso 1 1 calc R . .
C7B C 0.3755(4) 0.5407(5) -0.0069(3) 0.062(2) Uani 1 1 d . . .
H7B1 H 0.4197 0.5615 0.0155 0.074 Uiso 1 1 calc R . .
H7B2 H 0.3403 0.5892 -0.0051 0.074 Uiso 1 1 calc R . .
C12B C 0.5718(3) 0.1921(6) 0.1303(3) 0.063(2) Uani 1 1 d . . .
H12J H 0.5889 0.2548 0.1218 0.095 Uiso 1 1 calc R . .
H12K H 0.5993 0.1367 0.1250 0.095 Uiso 1 1 calc R . .
H12L H 0.5749 0.1940 0.1630 0.095 Uiso 1 1 calc R . .
C8B C 0.3813(5) 0.5436(6) -0.0562(3) 0.086(3) Uani 1 1 d . . .
H8B1 H 0.4209 0.5043 -0.0569 0.129 Uiso 1 1 calc R . .
H8B2 H 0.3869 0.6127 -0.0647 0.129 Uiso 1 1 calc R . .
H8B3 H 0.3396 0.5158 -0.0783 0.129 Uiso 1 1 calc R . .
N1C N 0.3329(3) 0.3459(4) 0.48159(17) 0.0421(13) Uani 1 1 d . . .
C3C C 0.1315(4) 0.3639(7) 0.4189(3) 0.069(2) Uani 1 1 d . . .
H3C1 H 0.1243 0.4364 0.4134 0.083 Uiso 1 1 calc R C 1
H3C2 H 0.1331 0.3311 0.3902 0.083 Uiso 1 1 calc R C 1
C4C C 0.0797(8) 0.3203(10) 0.4356(5) 0.163(6) Uani 1 1 d . C .
H4C1 H 0.0892 0.3376 0.4683 0.245 Uiso 1 1 calc R . .
H4C2 H 0.0802 0.2478 0.4324 0.245 Uiso 1 1 calc R . .
H4C3 H 0.0346 0.3460 0.4176 0.245 Uiso 1 1 calc R . .
C11C C 0.3279(6) 0.4776(7) 0.5974(3) 0.088(3) Uani 1 1 d . . .
H11E H 0.3140 0.5451 0.6038 0.106 Uiso 1 1 calc R C 1
H11F H 0.2920 0.4314 0.6001 0.106 Uiso 1 1 calc R C 1
C12C C 0.3880(6) 0.4541(11) 0.6340(4) 0.133(5) Uani 1 1 d . C .
H12G H 0.4207 0.5090 0.6385 0.199 Uiso 1 1 calc R . .
H12H H 0.4083 0.3932 0.6265 0.199 Uiso 1 1 calc R . .
H12I H 0.3765 0.4438 0.6624 0.199 Uiso 1 1 calc R . .

loop_
_atom_site_aniso_label
_atom_site_aniso_U_11
_atom_site_aniso_U_22
_atom_site_aniso_U_33
_atom_site_aniso_U_23
_atom_site_aniso_U_13
_atom_site_aniso_U_12
Cl31 0.030(4) 0.045(4) 0.040(6) 0.004(3) -0.008(4) 0.003(4)
N71 0.080(12) 0.030(10) 0.043(10) -0.017(6) -0.008(8) -0.021(7)
Cl32 0.048(3) 0.029(4) 0.038(3) -0.014(3) 0.019(2) -0.013(3)
N72 0.049(9) 0.028(8) 0.091(11) 0.026(7) 0.047(8) 0.001(6)
Cl33 0.035(4) 0.053(3) 0.027(2) -0.0002(15) 0.017(3) -0.001(3)
N73 0.029(9) 0.153(18) 0.045(8) 0.008(8) 0.004(8) 0.004(11)
Cl61 0.056(4) 0.042(4) 0.049(4) -0.004(3) 0.019(4) 0.000(3)
C81 0.05(3) 0.044(19) 0.07(3) 0.017(14) 0.03(2) 0.026(15)
N81 0.039(12) 0.058(11) 0.056(15) 0.015(10) 0.000(10) 0.032(11)
Cl62 0.057(3) 0.046(4) 0.049(2) 0.010(2) 0.0237(19) -0.001(3)
N82 0.058(11) 0.041(14) 0.037(9) -0.014(9) 0.019(8) -0.014(10)
Cl63 0.035(4) 0.066(3) 0.037(2) 0.0065(17) 0.006(2) -0.002(3)
N83 0.071(15) 0.093(14) 0.052(9) -0.022(9) 0.043(9) -0.018(11)
C12A 0.067(9) 0.050(9) 0.070(9) -0.019(7) 0.023(7) 0.014(7)
C12E 0.094(18) 0.17(3) 0.085(18) -0.070(18) 0.010(13) 0.054(18)
C1C 0.038(8) 0.060(10) 0.027(6) -0.002(6) 0.002(5) 0.000(7)
C2C 0.049(8) 0.059(9) 0.051(8) 0.010(7) 0.007(6) 0.010(6)
C1D 0.064(14) 0.031(13) 0.060(12) -0.014(10) 0.027(10) -0.014(11)
C2D 0.041(13) 0.080(17) 0.046(11) 0.001(11) 0.012(10) -0.006(11)
C5C 0.037(9) 0.043(9) 0.016(7) -0.002(6) -0.008(6) 0.000(7)
C6C 0.030(8) 0.054(11) 0.036(9) -0.017(7) -0.003(6) 0.013(7)
C5D 0.13(2) 0.057(13) 0.040(11) 0.015(10) 0.037(14) 0.016(14)
C6D 0.143(19) 0.075(13) 0.063(14) 0.002(10) 0.037(14) 0.039(13)
C10C 0.083(11) 0.040(10) 0.034(7) 0.004(7) 0.019(7) 0.004(8)
C9D 0.074(11) 0.037(9) 0.043(9) -0.002(7) 0.013(8) -0.022(8)
C10D 0.081(13) 0.068(16) 0.041(10) 0.011(10) 0.026(9) 0.012(12)
C13C 0.042(7) 0.063(8) 0.037(8) -0.002(5) 0.007(6) -0.005(6)
C13D 0.023(9) 0.063(11) 0.022(9) 0.003(7) -0.003(7) -0.010(7)
C14D 0.035(11) 0.077(14) 0.055(12) -0.001(10) 0.017(9) -0.029(9)
C15C 0.065(6) 0.093(7) 0.125(8) -0.028(6) 0.054(6) -0.018(5)
C7C 0.082(6) 0.053(5) 0.110(7) 0.006(5) 0.021(5) 0.023(5)
C8C 0.122(10) 0.193(14) 0.088(8) -0.042(9) 0.032(7) -0.039(9)
C16C 0.096(8) 0.302(19) 0.065(6) 0.062(9) 0.042(6) 0.076(10)
Cr 0.0257(4) 0.0260(5) 0.0193(4) -0.0002(4) 0.0075(3) 0.0028(4)
O21 0.031(2) 0.027(2) 0.0272(19) -0.0007(16) 0.0082(16) 0.0028(17)
O23 0.031(2) 0.031(2) 0.0236(19) -0.0004(16) 0.0104(17) 0.0003(16)
O22 0.037(2) 0.029(2) 0.0196(18) -0.0023(15) 0.0083(16) 0.0026(17)
O11 0.032(2) 0.029(2) 0.029(2) -0.0036(16) 0.0118(17) 0.0018(17)
O13 0.0267(19) 0.031(2) 0.026(2) 0.0003(16) 0.0061(16) 0.0057(16)
O12 0.035(2) 0.029(2) 0.0257(19) 0.0013(16) 0.0113(16) -0.0001(17)
N1A 0.025(2) 0.025(3) 0.034(2) 0.002(2) 0.006(2) 0.0047(19)
O43 0.082(3) 0.045(3) 0.032(2) 0.010(2) 0.013(2) -0.007(2)
O51 0.073(3) 0.033(3) 0.089(4) 0.003(3) 0.040(3) 0.014(2)
O41 0.050(3) 0.067(3) 0.073(3) 0.015(3) 0.018(3) 0.034(3)
C33 0.053(4) 0.025(3) 0.023(3) -0.002(2) 0.014(3) -0.004(3)
C61 0.044(4) 0.029(3) 0.035(3) 0.001(3) 0.023(3) 0.004(3)
O52 0.063(3) 0.139(5) 0.027(2) 0.000(3) 0.022(2) -0.004(3)
C63 0.038(3) 0.035(3) 0.026(3) -0.003(2) 0.003(3) 0.009(3)
C21 0.027(3) 0.035(3) 0.027(3) 0.010(2) 0.012(2) 0.001(3)
O53 0.061(3) 0.079(4) 0.032(2) 0.011(2) -0.001(2) 0.025(3)
C13 0.038(3) 0.020(3) 0.019(3) -0.004(2) 0.006(2) 0.009(2)
C22 0.024(3) 0.040(3) 0.021(3) 0.003(2) 0.001(2) 0.013(3)
C31 0.028(3) 0.039(4) 0.035(3) 0.010(3) 0.006(3) 0.004(3)
C13A 0.025(3) 0.023(3) 0.033(3) 0.003(2) 0.006(2) 0.001(2)
C2A 0.030(3) 0.039(4) 0.033(3) 0.001(3) 0.003(2) 0.004(3)
C14A 0.025(3) 0.033(3) 0.037(3) -0.004(3) 0.002(2) 0.001(2)
O42 0.090(4) 0.108(5) 0.044(3) -0.032(3) 0.028(3) 0.009(3)
C15A 0.036(3) 0.034(3) 0.038(3) -0.002(3) 0.006(3) 0.001(3)
C23 0.037(3) 0.023(3) 0.021(3) -0.002(2) 0.011(2) 0.003(2)
C32 0.035(3) 0.042(4) 0.022(3) -0.007(2) 0.006(2) 0.011(3)
C41 0.044(4) 0.039(4) 0.047(4) 0.017(3) 0.020(3) 0.010(3)
C43 0.067(4) 0.025(3) 0.024(3) -0.003(2) 0.013(3) 0.002(3)
C12 0.021(3) 0.043(3) 0.021(3) 0.009(3) 0.006(2) 0.010(3)
C1A 0.026(3) 0.033(3) 0.031(3) 0.005(2) -0.001(2) 0.003(2)
C51 0.052(4) 0.023(3) 0.053(4) 0.007(3) 0.033(3) 0.008(3)
C11 0.028(3) 0.029(3) 0.029(3) 0.005(2) 0.019(2) 0.001(2)
C5A 0.023(3) 0.032(3) 0.035(3) 0.000(3) 0.004(2) -0.003(2)
C7A 0.049(4) 0.051(4) 0.059(4) 0.002(3) 0.021(3) -0.013(3)
C52 0.030(3) 0.100(6) 0.016(3) 0.005(3) 0.006(3) 0.016(4)
C62 0.024(3) 0.052(4) 0.025(3) 0.009(3) 0.004(2) 0.001(3)
C53 0.050(4) 0.039(4) 0.024(3) 0.002(3) 0.006(3) 0.014(3)
C6A 0.036(3) 0.038(4) 0.035(3) 0.002(3) 0.006(3) -0.008(3)
C8A 0.052(4) 0.037(4) 0.056(4) 0.002(3) 0.010(3) -0.009(3)
C4A 0.062(5) 0.080(6) 0.047(4) -0.015(4) 0.013(4) 0.003(4)
C16A 0.052(4) 0.043(4) 0.064(5) 0.010(3) 0.005(4) -0.012(3)
C9A 0.029(3) 0.030(3) 0.053(4) -0.002(3) 0.013(3) 0.005(3)
C10A 0.061(4) 0.057(5) 0.066(5) -0.006(4) 0.036(4) 0.011(4)
C42 0.037(4) 0.073(5) 0.031(3) -0.009(3) 0.007(3) 0.019(3)
C11A 0.065(5) 0.073(7) 0.137(9) -0.064(6) 0.054(6) -0.019(5)
C3A 0.060(4) 0.064(5) 0.041(4) -0.004(3) 0.002(3) 0.012(4)
N1B 0.026(2) 0.020(2) 0.028(2) -0.0018(19) 0.0081(19) 0.0000(19)
C5B 0.032(3) 0.023(3) 0.033(3) 0.000(2) 0.011(2) -0.002(2)
C13B 0.031(3) 0.027(3) 0.023(3) -0.002(2) 0.012(2) 0.002(2)
C1B 0.031(3) 0.025(3) 0.020(3) -0.001(2) 0.004(2) -0.004(2)
C15B 0.038(3) 0.045(4) 0.031(3) -0.002(3) 0.014(3) 0.001(3)
C3B 0.029(3) 0.052(4) 0.028(3) -0.003(3) 0.008(2) 0.002(3)
C9B 0.036(3) 0.029(3) 0.030(3) 0.001(2) 0.016(3) 0.006(3)
C2B 0.034(3) 0.035(3) 0.028(3) -0.003(2) 0.006(2) 0.003(3)
C6B 0.045(3) 0.027(3) 0.040(3) 0.004(3) 0.021(3) -0.006(3)
C10B 0.040(4) 0.046(4) 0.042(4) 0.006(3) 0.006(3) 0.014(3)
C14B 0.049(4) 0.026(3) 0.038(3) -0.001(3) 0.018(3) -0.001(3)
C16B 0.069(5) 0.059(5) 0.050(4) 0.013(3) 0.038(4) 0.001(4)
C11B 0.053(4) 0.059(5) 0.076(5) 0.008(4) 0.031(4) 0.020(4)
C4B 0.032(3) 0.073(5) 0.041(4) -0.009(3) 0.000(3) 0.010(3)
C7B 0.093(6) 0.044(4) 0.058(5) 0.009(3) 0.038(4) -0.007(4)
C12B 0.047(4) 0.080(6) 0.069(5) 0.033(4) 0.027(4) 0.038(4)
C8B 0.146(9) 0.052(5) 0.084(6) 0.020(4) 0.070(6) -0.007(5)
N1C 0.041(3) 0.035(3) 0.039(3) 0.006(2) -0.002(2) -0.006(2)
C3C 0.048(4) 0.078(6) 0.072(5) -0.003(4) 0.007(4) -0.010(4)
C4C 0.231(17) 0.116(11) 0.189(15) 0.005(10) 0.132(14) -0.026(11)
C11C 0.131(8) 0.059(6) 0.051(5) -0.009(4) -0.005(5) -0.017(5)
C12C 0.116(9) 0.158(12) 0.120(10) -0.033(9) 0.031(8) 0.014(9)

loop_
_atom_type_symbol
_atom_type_description
_atom_type_scat_dispersion_real
_atom_type_scat_dispersion_imag
_atom_type_scat_source
C C 0.0033 0.0016 'International Tables Vol C Tables 4.2.6.8 and 6.1.1.4'
H H 0.0000 0.0000 'International Tables Vol C Tables 4.2.6.8 and 6.1.1.4'
Cl Cl 0.1484 0.1585 'International Tables Vol C Tables 4.2.6.8 and 6.1.1.4'
Cr Cr 0.3209 0.6236 'International Tables Vol C Tables 4.2.6.8 and 6.1.1.4'
N N 0.0061 0.0033 'International Tables Vol C Tables 4.2.6.8 and 6.1.1.4'
O O 0.0106 0.0060 'International Tables Vol C Tables 4.2.6.8 and 6.1.1.4'

loop_
_geom_angle_atom_site_label_1
_geom_angle_atom_site_label_2
_geom_angle_atom_site_label_3
_geom_angle
N71 C71 C61 177.6(18)
N72 C72 C62 177.0(16)
N73 C73 C63 171.3(19)
N81 C81 C31 178(4)
N82 C82 C32 176(2)
N83 C83 C33 174(3)
C2C C1C N1C 121.0(13)
C1C C2C C3C 110.8(12)
N1C C1D C2D 112.2(19)
C1D C2D C3C 109.3(18)
N1C C5C C6C 111.6(12)
C7C C6C C5C 109.3(10)
C6D C5D N1C 123.7(19)
C5D C6D C7C 105.7(16)
C10C C9C N1C 117.8(10)
C11C C10C C9C 107.9(14)
N1C C9D C10D 112.2(15)
C9D C10D C11C 124.3(19)
N1C C13C C14C 110.6(10)
C13C C14C C15C 116.4(12)
C14D C13D N1C 115.3(12)
C15C C14D C13D 116.8(16)
C14D C15C C16C 138.7(13)
C14D C15C C14C 38.6(8)
C16C C15C C14C 105.4(10)
C8C C7C C6D 87.7(11)
C8C C7C C6C 129.0(10)
C6D C7C C6C 43.9(9)
O11 Cr O21 82.24(15)
O11 Cr O12 92.61(15)
O21 Cr O12 91.81(15)
O11 Cr O13 92.02(15)
O21 Cr O13 171.88(15)
O12 Cr O13 94.19(15)
O11 Cr O22 170.83(15)
O21 Cr O22 90.63(15)
O12 Cr O22 81.80(15)
O13 Cr O22 95.63(15)
O11 Cr O23 91.96(15)
O21 Cr O23 92.74(15)
O12 Cr O23 173.95(15)
O13 Cr O23 81.68(15)
O22 Cr O23 94.16(15)
C21 O21 Cr 114.5(3)
C23 O23 Cr 113.9(3)
C22 O22 Cr 114.1(3)
C11 O11 Cr 114.6(3)
C13 O13 Cr 113.8(3)
C12 O12 Cr 113.6(3)
C1A N1A C13A 111.0(4)
C1A N1A C5A 111.1(4)
C13A N1A C5A 106.5(4)
C1A N1A C9A 106.4(4)
C13A N1A C9A 110.7(4)
C5A N1A C9A 111.2(4)
C83 C33 C23 122.7(9)
C83 C33 C43 115.4(9)
C23 C33 C43 121.8(5)
C83 C33 Cl33 6.9(9)
C23 C33 Cl33 117.9(4)
C43 C33 Cl33 120.2(4)
C71 C61 C11 121.9(8)
C71 C61 C51 117.4(7)
C11 C61 C51 120.6(5)
C71 C61 Cl61 4.3(6)
C11 C61 Cl61 117.7(5)
C51 C61 Cl61 121.7(4)
C73 C63 C13 123.3(9)
C73 C63 C53 115.6(9)
C13 C63 C53 120.9(5)
C73 C63 Cl63 10.3(8)
C13 C63 Cl63 118.9(5)
C53 C63 Cl63 120.0(4)
O21 C21 C31 125.8(5)
O21 C21 C11 114.2(4)
C31 C21 C11 120.0(5)
O13 C13 C63 124.4(5)
O13 C13 C23 114.6(4)
C63 C13 C23 121.0(5)
O22 C22 C32 125.4(5)
O22 C22 C12 114.4(5)
C32 C22 C12 120.1(5)
C81 C31 C21 121.5(16)
C81 C31 C41 116.2(17)
C21 C31 C41 122.3(6)
C81 C31 Cl31 5.0(19)
C21 C31 Cl31 116.6(7)
C41 C31 Cl31 121.1(5)
C14A C13A N1A 116.9(4)
C3A C2A C1A 110.6(5)
C15A C14A C13A 110.6(4)
C16A C15A C14A 112.7(5)
O23 C23 C33 124.9(5)
O23 C23 C13 115.2(4)
C33 C23 C13 119.9(5)
C82 C32 C22 123.8(9)
C82 C32 C42 114.5(9)
C22 C32 C42 121.6(6)
C82 C32 Cl32 6.4(8)
C22 C32 Cl32 117.7(5)
C42 C32 Cl32 120.6(5)
O41 C41 C31 124.1(6)
O41 C41 C51 118.3(6)
C31 C41 C51 117.6(5)
O43 C43 C33 123.5(6)
O43 C43 C53 118.5(5)
C33 C43 C53 118.0(5)
O12 C12 C62 124.3(5)
O12 C12 C22 115.5(4)
C62 C12 C22 120.2(5)
N1A C1A C2A 116.7(4)
O51 C51 C61 122.3(6)
O51 C51 C41 119.0(6)
C61 C51 C41 118.7(5)
O11 C11 C61 124.9(5)
O11 C11 C21 114.4(5)
C61 C11 C21 120.7(5)
C6A C5A N1A 115.0(4)
C8A C7A C6A 114.5(5)
O52 C52 C62 122.8(7)
O52 C52 C42 119.0(6)
C62 C52 C42 118.1(5)
C72 C62 C12 126.3(9)
C72 C62 C52 111.9(9)
C12 C62 C52 121.7(6)
C72 C62 Cl62 10.4(7)
C12 C62 Cl62 116.8(5)
C52 C62 Cl62 121.5(5)
O53 C53 C63 123.9(6)
O53 C53 C43 117.8(5)
C63 C53 C43 118.3(5)
C5A C6A C7A 109.9(5)
C10A C9A N1A 115.8(5)
C9A C10A C11A 110.2(7)
O42 C42 C32 123.8(7)
O42 C42 C52 118.0(6)
C32 C42 C52 118.2(5)
C12A C11A C12E 92.8(15)
C12A C11A C10A 120.1(9)
C12E C11A C10A 124.4(14)
C4A C3A C2A 114.1(6)
C5B N1B C1B 111.0(4)
C5B N1B C9B 111.4(4)
C1B N1B C9B 106.7(4)
C5B N1B C13B 106.5(4)
C1B N1B C13B 110.9(4)
C9B N1B C13B 110.4(4)
C6B C5B N1B 115.9(4)
C14B C13B N1B 115.6(4)
C2B C1B N1B 115.0(4)
C14B C15B C16B 111.2(5)
C4B C3B C2B 110.4(5)
C10B C9B N1B 115.8(5)
C1B C2B C3B 111.1(5)
C5B C6B C7B 109.9(5)
C11B C10B C9B 112.3(5)
C15B C14B C13B 111.5(5)
C10B C11B C12B 112.1(6)
C6B C7B C8B 113.0(6)
C9D N1C C13C 72.9(8)
C9D N1C C1D 120.3(11)
C13C N1C C1D 143.0(11)
C9D N1C C5C 142.7(9)
C13C N1C C5C 119.5(8)
C1D N1C C5C 72.7(12)
C9D N1C C1C 99.4(10)
C13C N1C C1C 113.4(9)
C1D N1C C1C 35.2(7)
C5C N1C C1C 105.5(10)
C9D N1C C5D 116.1(12)
C13C N1C C5D 97.0(11)
C1D N1C C5D 105.1(15)
C5C N1C C5D 33.5(8)
C1C N1C C5D 139.0(13)
C9D N1C C9C 39.3(6)
C13C N1C C9C 106.1(7)
C1D N1C C9C 102.5(9)
C5C N1C C9C 106.4(8)
C1C N1C C9C 104.8(7)
C5D N1C C9C 91.7(8)
C9D N1C C13D 107.4(9)
C13C N1C C13D 42.8(6)
C1D N1C C13D 102.4(10)
C5C N1C C13D 102.7(9)
C1C N1C C13D 83.4(8)
C5D N1C C13D 103.6(9)
C9C N1C C13D 146.1(8)
C4C C3C C2C 100.1(11)
C4C C3C C2D 139.6(12)
C2C C3C C2D 42.5(8)
C12C C11C C10C 123.5(12)
C12C C11C C10D 114.1(11)
C10C C11C C10D 35.7(7)

loop_
_geom_bond_atom_site_label_1
_geom_bond_atom_site_label_2
_geom_bond_distance
Cl31 C31 1.850(7)
C71 N71 1.27(2)
C71 C61 1.310(15)
Cl32 C32 1.875(8)
C72 N72 1.30(3)
C72 C62 1.22(2)
Cl33 C33 1.829(8)
C73 N73 1.22(3)
C73 C63 1.30(2)
Cl61 C61 1.934(9)
C81 N81 1.13(4)
C81 C31 1.29(3)
Cl62 C62 1.916(8)
C82 N82 1.13(3)
C82 C32 1.27(2)
Cl63 C63 1.840(8)
C83 N83 1.09(3)
C83 C33 1.37(2)
C12A C11A 1.302(15)
C12E C11A 1.34(2)
C1C C2C 1.49(2)
C1C N1C 1.526(14)
C2C C3C 1.523(13)
C1D N1C 1.51(2)
C1D C2D 1.54(4)
C2D C3C 1.58(2)
C5C N1C 1.518(15)
C5C C6C 1.59(2)
C6C C7C 1.536(18)
C5D C6D 1.47(3)
C5D N1C 1.58(2)
C6D C7C 1.523(19)
C9C C10C 1.53(2)
C9C N1C 1.636(13)
C10C C11C 1.415(15)
C9D N1C 1.426(14)
C9D C10D 1.48(3)
C10D C11C 1.56(2)
C13C N1C 1.444(12)
C13C C14C 1.505(19)
C14C C15C 1.561(18)
C13D C14D 1.54(2)
C13D N1C 1.643(17)
C14D C15C 1.277(18)
C15C C16C 1.446(13)
C7C C8C 1.513(13)
Cr O11 1.965(4)
Cr O21 1.969(4)
Cr O12 1.975(4)
Cr O13 1.976(3)
Cr O22 1.977(3)
Cr O23 1.978(3)
O21 C21 1.292(6)
O23 C23 1.289(6)
O22 C22 1.284(6)
O11 C11 1.292(6)
O13 C13 1.296(6)
O12 C12 1.286(6)
N1A C1A 1.511(7)
N1A C13A 1.525(7)
N1A C5A 1.528(6)
N1A C9A 1.535(7)
O43 C43 1.232(7)
O51 C51 1.230(7)
O41 C41 1.222(7)
C33 C23 1.387(7)
C33 C43 1.428(8)
C61 C11 1.372(8)
C61 C51 1.461(8)
O52 C52 1.223(7)
C63 C13 1.378(7)
C63 C53 1.444(8)
C21 C31 1.375(8)
C21 C11 1.522(8)
O53 C53 1.228(7)
C13 C23 1.498(8)
C22 C32 1.382(8)
C22 C12 1.504(8)
C31 C41 1.440(9)
C13A C14A 1.520(7)
C2A C3A 1.506(8)
C2A C1A 1.516(8)
C14A C15A 1.514(8)
O42 C42 1.230(8)
C15A C16A 1.518(8)
C32 C42 1.446(8)
C41 C51 1.542(9)
C43 C53 1.544(9)
C12 C62 1.388(7)
C5A C6A 1.514(8)
C7A C8A 1.531(9)
C7A C6A 1.533(8)
C52 C62 1.438(9)
C52 C42 1.536(10)
C4A C3A 1.506(10)
C9A C10A 1.520(9)
C10A C11A 1.525(10)
N1B C5B 1.515(7)
N1B C1B 1.515(6)
N1B C9B 1.531(7)
N1B C13B 1.539(6)
C5B C6B 1.514(7)
C13B C14B 1.514(7)
C1B C2B 1.514(7)
C15B C14B 1.511(8)
C15B C16B 1.523(8)
C3B C4B 1.521(8)
C3B C2B 1.520(8)
C9B C10B 1.511(8)
C6B C7B 1.522(8)
C10B C11B 1.511(9)
C11B C12B 1.514(10)
C7B C8B 1.516(10)
C3C C4C 1.420(13)
C11C C12C 1.385(13)
